data_1507852
loop_
_publ_author_name
'Yan, Jianwei'
'Cheng, Ming'
'Hu, Feng'
'Hu, Youhong'

_publ_section_title
;
 Direct synthesis of functional azaxanthones by using a domino
 three-component reaction.
;
_journal_issue 12
_journal_name_full 'Organic letters'
_journal_page_first 3206
_journal_page_last 3209
_journal_paper_doi 10.1021/ol3013099
_journal_volume 14
_journal_year 2012
_chemical_formula_sum 'C24 H15 N O2'
_chemical_formula_weight 349.37
_chemical_name_systematic
; 
 ? 
;
_space_group_IT_number 14
_symmetry_cell_setting monoclinic
_symmetry_space_group_name_Hall '-P 2yn'
_symmetry_space_group_name_H-M 'P 1 21/n 1'
_atom_sites_solution_hydrogens geom
_atom_sites_solution_primary direct
_atom_sites_solution_secondary difmap
_audit_creation_method SHELXL-97
_cell_angle_alpha 90.00
_cell_angle_beta 101.471(2)
_cell_angle_gamma 90.00
_cell_formula_units_Z 4
_cell_length_a 14.1386(19)
_cell_length_b 6.9808(10)
_cell_length_c 17.394(2)
_cell_measurement_reflns_used 7348
_cell_measurement_temperature 133(2)
_cell_measurement_theta_max 30.75
_cell_measurement_theta_min 2.39
_cell_volume 1682.5(4)
_computing_cell_refinement 'Bruker SAINT'
_computing_data_collection 'Bruker APEX2'
_computing_data_reduction 'Bruker SAINT'
_computing_molecular_graphics 'Bruker SHELXTL'
_computing_publication_material 'Bruker SHELXTL'
_computing_structure_refinement 'SHELXL-97 (Sheldrick, 1997)'
_computing_structure_solution 'SHELXS-97 (Sheldrick, 1990)'
_diffrn_ambient_temperature 133(2)
_diffrn_measured_fraction_theta_full 0.991
_diffrn_measured_fraction_theta_max 0.991
_diffrn_measurement_device_type 'Bruker APEX-II CCD'
_diffrn_measurement_method '\f and \w scans'
_diffrn_radiation_monochromator graphite
_diffrn_radiation_source 'fine-focus sealed tube'
_diffrn_radiation_type MoK\a
_diffrn_radiation_wavelength 0.71073
_diffrn_reflns_av_R_equivalents 0.0209
_diffrn_reflns_av_sigmaI/netI 0.0244
_diffrn_reflns_limit_h_max 18
_diffrn_reflns_limit_h_min -18
_diffrn_reflns_limit_k_max 8
_diffrn_reflns_limit_k_min -8
_diffrn_reflns_limit_l_max 16
_diffrn_reflns_limit_l_min -22
_diffrn_reflns_number 11378
_diffrn_reflns_theta_full 27.00
_diffrn_reflns_theta_max 27.00
_diffrn_reflns_theta_min 1.70
_diffrn_standards_number 0
_exptl_absorpt_coefficient_mu 0.088
_exptl_absorpt_correction_T_max 0.9809
_exptl_absorpt_correction_T_min 0.9699
_exptl_absorpt_correction_type multi-scan
_exptl_absorpt_process_details sadabs
_exptl_crystal_colour colourless
_exptl_crystal_density_diffrn 1.379
_exptl_crystal_density_method 'not measured'
_exptl_crystal_description block
_exptl_crystal_F_000 728
_exptl_crystal_size_max 0.35
_exptl_crystal_size_mid 0.30
_exptl_crystal_size_min 0.22
_refine_diff_density_max 0.400
_refine_diff_density_min -0.313
_refine_diff_density_rms 0.075
_refine_ls_extinction_method none
_refine_ls_goodness_of_fit_ref 1.040
_refine_ls_hydrogen_treatment constr
_refine_ls_matrix_type full
_refine_ls_number_parameters 245
_refine_ls_number_reflns 3624
_refine_ls_number_restraints 0
_refine_ls_restrained_S_all 1.040
_refine_ls_R_factor_all 0.0593
_refine_ls_R_factor_gt 0.0545
_refine_ls_shift/su_max 0.000
_refine_ls_shift/su_mean 0.000
_refine_ls_structure_factor_coef Fsqd
_refine_ls_weighting_details 'calc w=1/[\s^2^(Fo^2^)+(0.0849P)^2^+2.5149P] where P=(Fo^2^+2Fc^2^)/3'
_refine_ls_weighting_scheme calc
_refine_ls_wR_factor_gt 0.1754
_refine_ls_wR_factor_ref 0.1794
_reflns_number_gt 3243
_reflns_number_total 3624
_reflns_threshold_expression >2sigma(I)
_cod_data_source_file ol3013099_si_002.cif
_cod_data_source_block mo_dm11212_0m
_cod_depositor_comments
;
The following automatic conversions were performed:

'_symmetry_cell_setting' value 'Monoclinic' changed to 'monoclinic'
according to /home/saulius/struct/CIF-dictionaries/cif_core.dic
dictionary named 'cif_core.dic' version 2.4.1 from 2010-06-29.

Automatic conversion script
Id: cif_fix_values 1891 2012-01-12 08:04:46Z andrius 

 Adding full bibliography for 1507851--1507852.cif.
;
_cod_original_cell_volume 1682.4(4)
_cod_original_sg_symbol_H-M P2(1)/n
_cod_database_code 1507852

loop_
_symmetry_equiv_pos_as_xyz
'x, y, z'
'-x+1/2, y+1/2, -z+1/2'
'-x, -y, -z'
'x-1/2, -y-1/2, z-1/2'

loop_
_atom_site_label
_atom_site_type_symbol
_atom_site_fract_x
_atom_site_fract_y
_atom_site_fract_z
_atom_site_U_iso_or_equiv
_atom_site_adp_type
_atom_site_occupancy
_atom_site_symmetry_multiplicity
_atom_site_calc_flag
_atom_site_refinement_flags
N1 N 0.89825(13) 0.7765(3) -0.05055(10) 0.0207(4) Uani 1 1 d .
O1 O 1.19491(11) 0.7196(2) -0.04661(9) 0.0261(4) Uani 1 1 d .
O2 O 1.09174(10) 0.6953(2) 0.15820(8) 0.0235(3) Uani 1 1 d .
C1 C 0.99164(15) 0.7596(3) -0.04963(12) 0.0204(4) Uani 1 1 d .
H1 H 1.0122 0.7701 -0.0983 0.024 Uiso 1 1 calc R
C2 C 1.06242(15) 0.7275(3) 0.01768(12) 0.0186(4) Uani 1 1 d .
C3 C 1.16511(15) 0.7059(3) 0.01466(12) 0.0195(4) Uani 1 1 d .
C4 C 1.22767(15) 0.6685(3) 0.09170(12) 0.0201(4) Uani 1 1 d .
C5 C 1.32739(16) 0.6368(3) 0.09977(13) 0.0262(5) Uani 1 1 d .
H5 H 1.3555 0.6352 0.0545 0.031 Uiso 1 1 calc R
C6 C 1.38443(16) 0.6081(4) 0.17260(14) 0.0296(5) Uani 1 1 d .
H6 H 1.4515 0.5839 0.1774 0.036 Uiso 1 1 calc R
C7 C 1.34400(16) 0.6145(4) 0.23959(14) 0.0292(5) Uani 1 1 d .
H7 H 1.3841 0.5971 0.2898 0.035 Uiso 1 1 calc R
C8 C 1.24637(16) 0.6456(4) 0.23363(13) 0.0273(5) Uani 1 1 d .
H8 H 1.2189 0.6511 0.2792 0.033 Uiso 1 1 calc R
C9 C 1.18907(15) 0.6689(3) 0.15926(12) 0.0210(4) Uani 1 1 d .
C10 C 1.03025(15) 0.7194(3) 0.08829(12) 0.0186(4) Uani 1 1 d .
C11 C 0.93227(15) 0.7417(3) 0.09097(11) 0.0182(4) Uani 1 1 d .
C12 C 0.86754(14) 0.7643(3) 0.01878(12) 0.0180(4) Uani 1 1 d .
C13 C 0.76090(14) 0.7747(3) 0.01040(12) 0.0192(4) Uani 1 1 d .
C14 C 0.70767(16) 0.8751(3) -0.05334(12) 0.0232(4) Uani 1 1 d .
H14 H 0.7407 0.9398 -0.0882 0.028 Uiso 1 1 calc R
C15 C 0.60781(16) 0.8821(3) -0.06671(14) 0.0282(5) Uani 1 1 d .
H15 H 0.5732 0.9522 -0.1101 0.034 Uiso 1 1 calc R
C16 C 0.55819(16) 0.7867(3) -0.01682(14) 0.0282(5) Uani 1 1 d .
H16 H 0.4897 0.7911 -0.0258 0.034 Uiso 1 1 calc R
C17 C 0.61010(16) 0.6846(3) 0.04653(13) 0.0255(5) Uani 1 1 d .
H17 H 0.5767 0.6184 0.0807 0.031 Uiso 1 1 calc R
C18 C 0.71039(15) 0.6786(3) 0.06022(12) 0.0225(4) Uani 1 1 d .
H18 H 0.7449 0.6087 0.1038 0.027 Uiso 1 1 calc R
C19 C 0.90392(14) 0.7495(3) 0.16911(12) 0.0202(4) Uani 1 1 d .
C20 C 0.86545(15) 0.9184(3) 0.19288(12) 0.0241(5) Uani 1 1 d .
H20 H 0.8572 1.0271 0.1593 0.029 Uiso 1 1 calc R
C21 C 0.83913(16) 0.9276(4) 0.26578(13) 0.0303(5) Uani 1 1 d .
H21 H 0.8139 1.0434 0.2822 0.036 Uiso 1 1 calc R
C22 C 0.84944(16) 0.7689(4) 0.31458(13) 0.0320(6) Uani 1 1 d .
H22 H 0.8304 0.7753 0.3639 0.038 Uiso 1 1 calc R
C23 C 0.88763(16) 0.6006(4) 0.29126(13) 0.0303(5) Uani 1 1 d .
H23 H 0.8948 0.4918 0.3247 0.036 Uiso 1 1 calc R
C24 C 0.91561(15) 0.5905(3) 0.21889(12) 0.0251(5) Uani 1 1 d .
H24 H 0.9426 0.4756 0.2034 0.030 Uiso 1 1 calc R

loop_
_atom_site_aniso_label
_atom_site_aniso_U_11
_atom_site_aniso_U_22
_atom_site_aniso_U_33
_atom_site_aniso_U_23
_atom_site_aniso_U_13
_atom_site_aniso_U_12
N1 0.0222(9) 0.0236(9) 0.0167(8) 0.0008(7) 0.0051(6) -0.0009(7)
O1 0.0245(8) 0.0342(9) 0.0221(8) 0.0013(6) 0.0111(6) 0.0006(6)
O2 0.0202(7) 0.0345(9) 0.0161(7) 0.0012(6) 0.0048(5) 0.0017(6)
C1 0.0235(10) 0.0227(10) 0.0166(9) -0.0001(8) 0.0083(8) -0.0013(8)
C2 0.0219(10) 0.0158(9) 0.0194(10) -0.0013(7) 0.0070(8) -0.0012(7)
C3 0.0207(10) 0.0185(9) 0.0205(10) -0.0012(7) 0.0073(8) -0.0013(7)
C4 0.0220(10) 0.0168(9) 0.0216(10) -0.0011(8) 0.0046(8) -0.0016(8)
C5 0.0225(10) 0.0280(11) 0.0297(11) -0.0032(9) 0.0093(8) -0.0016(8)
C6 0.0191(10) 0.0329(12) 0.0364(12) -0.0011(10) 0.0044(9) 0.0009(9)
C7 0.0262(11) 0.0321(12) 0.0266(11) 0.0014(9) -0.0015(9) 0.0007(9)
C8 0.0253(10) 0.0345(12) 0.0220(11) 0.0026(9) 0.0042(9) -0.0002(9)
C9 0.0206(10) 0.0200(10) 0.0225(10) 0.0006(8) 0.0048(8) -0.0005(8)
C10 0.0218(10) 0.0181(9) 0.0159(9) -0.0004(7) 0.0036(7) -0.0004(7)
C11 0.0211(10) 0.0184(9) 0.0156(9) 0.0000(7) 0.0051(7) 0.0002(7)
C12 0.0194(9) 0.0176(9) 0.0172(9) -0.0003(7) 0.0044(7) -0.0003(7)
C13 0.0189(9) 0.0194(10) 0.0192(9) -0.0037(7) 0.0037(7) -0.0001(7)
C14 0.0255(10) 0.0224(10) 0.0211(10) -0.0002(8) 0.0028(8) -0.0009(8)
C15 0.0251(11) 0.0290(11) 0.0282(11) 0.0026(9) -0.0005(9) 0.0030(9)
C16 0.0182(10) 0.0331(12) 0.0319(12) -0.0046(9) 0.0016(8) 0.0019(9)
C17 0.0231(10) 0.0317(12) 0.0231(10) -0.0015(9) 0.0079(8) -0.0014(9)
C18 0.0221(10) 0.0278(11) 0.0183(9) 0.0001(8) 0.0056(8) 0.0014(8)
C19 0.0144(9) 0.0306(11) 0.0159(9) -0.0001(8) 0.0035(7) 0.0000(8)
C20 0.0207(10) 0.0334(12) 0.0181(10) -0.0029(8) 0.0038(8) 0.0020(8)
C21 0.0218(10) 0.0476(14) 0.0213(11) -0.0105(10) 0.0041(8) 0.0036(10)
C22 0.0200(10) 0.0613(17) 0.0155(10) -0.0035(10) 0.0055(8) -0.0019(10)
C23 0.0220(10) 0.0488(15) 0.0195(10) 0.0075(10) 0.0026(8) -0.0054(10)
C24 0.0223(10) 0.0337(12) 0.0200(10) 0.0028(9) 0.0055(8) 0.0007(9)

loop_
_atom_type_symbol
_atom_type_description
_atom_type_scat_dispersion_real
_atom_type_scat_dispersion_imag
_atom_type_scat_source
C C 0.0033 0.0016 'International Tables Vol C Tables 4.2.6.8 and 6.1.1.4'
H H 0.0000 0.0000 'International Tables Vol C Tables 4.2.6.8 and 6.1.1.4'
N N 0.0061 0.0033 'International Tables Vol C Tables 4.2.6.8 and 6.1.1.4'
O O 0.0106 0.0060 'International Tables Vol C Tables 4.2.6.8 and 6.1.1.4'

loop_
_geom_angle_atom_site_label_1
_geom_angle_atom_site_label_2
_geom_angle_atom_site_label_3
_geom_angle
C1 N1 C12 118.46(18)
C10 O2 C9 119.10(16)
N1 C1 C2 124.81(19)
N1 C1 H1 117.6
C2 C1 H1 117.6
C10 C2 C1 116.08(18)
C10 C2 C3 121.66(18)
C1 C2 C3 122.25(18)
O1 C3 C2 122.38(19)
O1 C3 C4 123.80(19)
C2 C3 C4 113.81(17)
C9 C4 C5 118.04(19)
C9 C4 C3 120.15(18)
C5 C4 C3 121.79(19)
C6 C5 C4 120.5(2)
C6 C5 H5 119.7
C4 C5 H5 119.7
C5 C6 C7 120.1(2)
C5 C6 H6 119.9
C7 C6 H6 119.9
C8 C7 C6 120.7(2)
C8 C7 H7 119.6
C6 C7 H7 119.6
C7 C8 C9 118.4(2)
C7 C8 H8 120.8
C9 C8 H8 120.8
O2 C9 C4 123.01(18)
O2 C9 C8 114.90(18)
C4 C9 C8 122.09(19)
O2 C10 C2 122.11(18)
O2 C10 C11 116.39(17)
C2 C10 C11 121.48(18)
C10 C11 C12 116.97(18)
C10 C11 C19 118.67(17)
C12 C11 C19 124.28(18)
N1 C12 C11 122.08(18)
N1 C12 C13 113.90(17)
C11 C12 C13 124.02(18)
C14 C13 C18 118.09(19)
C14 C13 C12 118.53(18)
C18 C13 C12 123.25(18)
C15 C14 C13 121.4(2)
C15 C14 H14 119.3
C13 C14 H14 119.3
C14 C15 C16 120.2(2)
C14 C15 H15 119.9
C16 C15 H15 119.9
C15 C16 C17 119.2(2)
C15 C16 H16 120.4
C17 C16 H16 120.4
C18 C17 C16 120.6(2)
C18 C17 H17 119.7
C16 C17 H17 119.7
C17 C18 C13 120.5(2)
C17 C18 H18 119.7
C13 C18 H18 119.7
C20 C19 C24 119.53(19)
C20 C19 C11 119.46(19)
C24 C19 C11 121.01(19)
C21 C20 C19 120.0(2)
C21 C20 H20 120.0
C19 C20 H20 120.0
C22 C21 C20 120.4(2)
C22 C21 H21 119.8
C20 C21 H21 119.8
C21 C22 C23 119.9(2)
C21 C22 H22 120.1
C23 C22 H22 120.1
C22 C23 C24 120.2(2)
C22 C23 H23 119.9
C24 C23 H23 119.9
C23 C24 C19 120.0(2)
C23 C24 H24 120.0
C19 C24 H24 120.0

loop_
_geom_bond_atom_site_label_1
_geom_bond_atom_site_label_2
_geom_bond_distance
N1 C1 1.323(3)
N1 C12 1.363(3)
O1 C3 1.225(2)
O2 C10 1.357(2)
O2 C9 1.385(2)
C1 C2 1.399(3)
C1 H1 0.9500
C2 C10 1.393(3)
C2 C3 1.471(3)
C3 C4 1.475(3)
C4 C9 1.391(3)
C4 C5 1.406(3)
C5 C6 1.374(3)
C5 H5 0.9500
C6 C7 1.397(3)
C6 H6 0.9500
C7 C8 1.381(3)
C7 H7 0.9500
C8 C9 1.393(3)
C8 H8 0.9500
C10 C11 1.404(3)
C11 C12 1.408(3)
C11 C19 1.493(3)
C12 C13 1.487(3)
C13 C14 1.398(3)
C13 C18 1.399(3)
C14 C15 1.385(3)
C14 H14 0.9500
C15 C16 1.389(3)
C15 H15 0.9500
C16 C17 1.393(3)
C16 H16 0.9500
C17 C18 1.391(3)
C17 H17 0.9500
C18 H18 0.9500
C19 C20 1.395(3)
C19 C24 1.397(3)
C20 C21 1.392(3)
C20 H20 0.9500
C21 C22 1.386(4)
C21 H21 0.9500
C22 C23 1.387(4)
C22 H22 0.9500
C23 C24 1.394(3)
C23 H23 0.9500
C24 H24 0.9500

loop_
_cod_related_entry_id
_cod_related_entry_database
_cod_related_entry_code
1 ChemSpider 30651946
